data_4305727
loop_
_publ_author_name
'Ya-Qian Lan'
'Shun-Li Li'
'Xin-Long Wang'
'Kui-Zhan Shao'
'Dong-Ying Du'
'Hong-Ying Zang'
'Zhong-Min Su'

_publ_section_title
;
Self-Assembly of Polyoxometalate-Based Metal Organic Frameworks Based on
Octamolybdates and Copper-Organic Units: from CuII, CuI,II to CuI via
Changing Organic Amine
;
_journal_name_full 'Inorganic Chemistry'
_journal_page_first 8179
_journal_page_last 8187
_journal_paper_doi 10.1021/ic800702d
_journal_volume 47
_journal_year 2008
_chemical_formula_sum 'C40 H56 Cu3 Mo8 N16 O26'
_chemical_formula_weight 2135.15
_chemical_name_systematic
;
 ?
;
_space_group_IT_number 2
_symmetry_cell_setting triclinic
_symmetry_space_group_name_Hall '-P 1'
_symmetry_space_group_name_H-M 'P -1'
_atom_sites_solution_hydrogens geom
_atom_sites_solution_primary direct
_atom_sites_solution_secondary difmap
_audit_creation_method SHELXL-97
_cell_angle_alpha 95.179(2)
_cell_angle_beta 115.805(3)
_cell_angle_gamma 112.281(2)
_cell_formula_units_Z 1
_cell_length_a 11.698(2)
_cell_length_b 12.911(3)
_cell_length_c 13.001(3)
_cell_measurement_temperature 293(2)
_cell_measurement_theta_max 28.31
_cell_measurement_theta_min 1.79
_cell_volume 1557.1(6)
_computing_cell_refinement 'SMART (Bruker, 1997)'
_computing_data_collection 'SMART (Bruker, 1997)'
_computing_data_reduction SAINT
_computing_molecular_graphics 'SHELXTL-PLUS (Sheldrick, 1990)'
_computing_publication_material SHELXL-97
_computing_structure_refinement 'SHELXL-97 (Sheldrick, 1997)'
_computing_structure_solution 'SHELXS-97(Sheldrick, 1997)'
_diffrn_ambient_temperature 293(2)
_diffrn_measured_fraction_theta_full 0.981
_diffrn_measured_fraction_theta_max 0.890
_diffrn_measurement_device_type 'Bruker APEX CCD area-detector'
_diffrn_measurement_method '\w scans'
_diffrn_radiation_monochromator graphite
_diffrn_radiation_source 'fine-focus sealed tube'
_diffrn_radiation_type MoK\a
_diffrn_radiation_wavelength 0.71069
_diffrn_reflns_av_R_equivalents 0.0226
_diffrn_reflns_av_sigmaI/netI 0.0510
_diffrn_reflns_limit_h_max 15
_diffrn_reflns_limit_h_min -14
_diffrn_reflns_limit_k_max 17
_diffrn_reflns_limit_k_min -9
_diffrn_reflns_limit_l_max 16
_diffrn_reflns_limit_l_min -17
_diffrn_reflns_number 9508
_diffrn_reflns_theta_full 25.00
_diffrn_reflns_theta_max 28.31
_diffrn_reflns_theta_min 1.79
_diffrn_standards_number 0
_exptl_absorpt_coefficient_mu 2.646
_exptl_absorpt_correction_T_max 0.503
_exptl_absorpt_correction_T_min 0.422
_exptl_absorpt_correction_type multi-scan
_exptl_absorpt_process_details 'SADABS(Sheldrick, 1996)'
_exptl_crystal_colour red
_exptl_crystal_density_diffrn 2.277
_exptl_crystal_density_method 'not measured'
_exptl_crystal_description block
_exptl_crystal_F_000 1039
_exptl_crystal_size_max 0.33
_exptl_crystal_size_mid 0.28
_exptl_crystal_size_min 0.26
_refine_diff_density_max 3.431
_refine_diff_density_min -3.697
_refine_diff_density_rms 0.187
_refine_ls_extinction_method none
_refine_ls_goodness_of_fit_ref 1.059
_refine_ls_hydrogen_treatment constr
_refine_ls_matrix_type full
_refine_ls_number_parameters 422
_refine_ls_number_reflns 6902
_refine_ls_number_restraints 2
_refine_ls_restrained_S_all 1.060
_refine_ls_R_factor_all 0.0774
_refine_ls_R_factor_gt 0.0580
_refine_ls_shift/su_max 0.000
_refine_ls_shift/su_mean 0.000
_refine_ls_structure_factor_coef Fsqd
_refine_ls_weighting_details 'calc w=1/[\s^2^(Fo^2^)+(0.0409P)^2^+15.2399P] where P=(Fo^2^+2Fc^2^)/3'
_refine_ls_weighting_scheme calc
_refine_ls_wR_factor_gt 0.1300
_refine_ls_wR_factor_ref 0.1427
_reflns_number_gt 5304
_reflns_number_total 6902
_reflns_threshold_expression >2sigma(I)
_cod_data_source_file ic800702d_si_002_4.cif
_cod_data_source_block 4
_cod_depositor_comments
;
The following automatic conversions were performed:
'_symmetry_cell_setting' value 'Triclinic' changed to 'triclinic'
according to '/home/saulius/struct/CIF-dictionaries/cif_core.dic'
dictionary named 'cif_core.dic' version 2.4.1 from 2010-06-29.

Automatic conversion script
Id: cif_fix_enum 1527 2010-12-29 10:47:43Z saulius 
;
_cod_original_cell_volume 1557.1(5)
_cod_database_code 4305727

loop_
_symmetry_equiv_pos_as_xyz
'x, y, z'
'-x, -y, -z'

loop_
_atom_site_label
_atom_site_type_symbol
_atom_site_fract_x
_atom_site_fract_y
_atom_site_fract_z
_atom_site_U_iso_or_equiv
_atom_site_adp_type
_atom_site_occupancy
_atom_site_symmetry_multiplicity
_atom_site_calc_flag
_atom_site_refinement_flags
_atom_site_disorder_assembly
_atom_site_disorder_group
Cu1 Cu 0.0000 1.0000 0.0000 0.0891(9) Uani 1 2 d S . .
Cu2 Cu 0.0000 0.5000 0.0000 0.0800(7) Uani 1 2 d S . .
Cu3 Cu 1.0000 1.0000 0.5000 0.0475(4) Uani 1 2 d S . .
Mo1 Mo 0.73571(6) 0.73477(5) 0.49001(5) 0.02679(15) Uani 1 1 d . . .
Mo2 Mo 0.82187(8) 0.67723(7) 0.75005(6) 0.0460(2) Uani 1 1 d . . .
Mo3 Mo 0.42034(7) 0.56707(6) 0.24226(6) 0.03713(18) Uani 1 1 d . . .
Mo4 Mo 0.57425(7) 0.41060(5) 0.46023(6) 0.02698(15) Uani 1 1 d . . .
C1 C 0.1501(12) 1.1001(11) -0.1384(9) 0.073(4) Uani 1 1 d . . .
H1 H 0.0709 1.0525 -0.2138 0.088 Uiso 1 1 calc R . .
C2 C 0.2783(11) 1.1841(10) -0.1170(9) 0.059(3) Uani 1 1 d . . .
H2 H 0.3034 1.2046 -0.1737 0.070 Uiso 1 1 calc R . .
C3 C 0.2858(12) 1.1764(10) 0.0518(9) 0.070(3) Uani 1 1 d . . .
H3 H 0.3204 1.1924 0.1338 0.084 Uiso 1 1 calc R . .
C4 C 0.5124(10) 1.3249(8) 0.0691(9) 0.051(2) Uani 1 1 d . . .
H4A H 0.5426 1.3538 0.1528 0.062 Uiso 1 1 calc R . .
H4B H 0.5190 1.3900 0.0361 0.062 Uiso 1 1 calc R . .
C5 C 0.6129(11) 1.2808(9) 0.0605(11) 0.065(3) Uani 1 1 d . . .
C6' C 0.6321(19) 1.1762(16) 0.0966(16) 0.043(4) Uiso 0.50 1 d P . .
C6 C 0.6109(15) 1.1963(14) 0.1483(15) 0.035(3) Uiso 0.50 1 d PD . .
C7 C 0.7184(15) 1.1555(14) 0.1571(14) 0.035(3) Uiso 0.50 1 d PD . .
C7' C 0.722(2) 1.2191(17) 0.2291(18) 0.051(4) Uiso 0.50 1 d P . .
C8 C 0.6360(10) 1.0132(9) 0.2659(9) 0.058(3) Uani 1 1 d . . .
H8 H 0.5381 0.9900 0.2246 0.070 Uiso 1 1 calc R . .
C9 C 0.7026(10) 0.9659(8) 0.3422(9) 0.053(2) Uani 1 1 d . . .
H9 H 0.6572 0.9010 0.3615 0.064 Uiso 1 1 calc R . .
C10 C 0.8652(9) 1.1086(9) 0.3347(10) 0.069(4) Uani 1 1 d . . .
H10 H 0.9531 1.1630 0.3472 0.083 Uiso 1 1 calc R . .
C11 C 0.1308(12) 0.3991(12) -0.1033(8) 0.068(3) Uani 1 1 d . . .
H11 H 0.1940 0.3939 -0.0319 0.082 Uiso 1 1 calc R . .
C12 C 0.1254(11) 0.3734(11) -0.2094(8) 0.065(3) Uani 1 1 d . . .
H12 H 0.1821 0.3469 -0.2243 0.078 Uiso 1 1 calc R . .
C13 C -0.0357(12) 0.4289(14) -0.2304(9) 0.089(5) Uani 1 1 d . . .
H13 H -0.1110 0.4470 -0.2656 0.107 Uiso 1 1 calc R . .
C14 C -0.0213(16) 0.3860(16) -0.4156(9) 0.099(6) Uani 1 1 d . . .
H14A H 0.0239 0.3472 -0.4394 0.119 Uiso 1 1 calc R . .
H14B H -0.1245 0.3380 -0.4661 0.119 Uiso 1 1 calc R . .
C15 C 0.0201(14) 0.5018(16) -0.4354(9) 0.096(6) Uani 1 1 d . . .
H15A H 0.1231 0.5495 -0.3840 0.115 Uiso 1 1 calc R . .
H15B H -0.0252 0.5401 -0.4111 0.115 Uiso 1 1 calc R . .
C16 C 0.1641(15) 0.8610(16) 0.0737(16) 0.131(10) Uani 1 1 d . . .
H16 H 0.1376 0.8286 -0.0050 0.157 Uiso 1 1 calc R . .
C17 C 0.2369(16) 0.8343(17) 0.166(2) 0.161(12) Uani 1 1 d . . .
H17 H 0.2751 0.7834 0.1631 0.193 Uiso 1 1 calc R . .
C18 C 0.1868(13) 0.9592(10) 0.2288(10) 0.072(3) Uani 1 1 d . . .
H18 H 0.1817 1.0108 0.2793 0.086 Uiso 1 1 calc R . .
C19 C 0.3164(16) 0.8882(16) 0.3950(18) 0.160(10) Uani 1 1 d D . .
H19A H 0.2776 0.8050 0.3870 0.193 Uiso 1 1 calc R . .
H19B H 0.2712 0.9174 0.4290 0.193 Uiso 1 1 calc R . .
C20 C 0.4737(15) 0.9419(14) 0.4975(16) 0.161(10) Uani 1 1 d D . .
H20A H 0.4797 0.9325 0.5726 0.193 Uiso 1 1 calc R . .
H20B H 0.5250 0.9066 0.4789 0.193 Uiso 1 1 calc R . .
N1 N 0.1564(10) 1.0967(9) -0.0308(8) 0.081(3) Uani 1 1 d . . .
N2 N 0.3620(8) 1.2319(7) 0.0041(7) 0.0510(19) Uani 1 1 d . . .
N3 N 0.7420(8) 1.1039(8) 0.2608(9) 0.077(3) Uani 1 1 d . . .
N4 N 0.8501(7) 1.0275(6) 0.3890(7) 0.0426(17) Uani 1 1 d . . .
N5 N 0.0290(9) 0.4340(10) -0.1174(6) 0.068(3) Uani 1 1 d . . .
N6 N 0.0201(10) 0.3941(11) -0.2896(7) 0.076(3) Uani 1 1 d . . .
N7 N 0.1315(9) 0.9457(9) 0.1107(8) 0.077(3) Uani 1 1 d . . .
N8 N 0.2497(10) 0.8919(9) 0.2675(12) 0.093(4) Uani 1 1 d . . .
O1 O 0.8155(6) 0.7416(5) 0.4073(5) 0.0407(13) Uani 1 1 d . . .
O2 O 0.8085(6) 0.8784(5) 0.5682(5) 0.0421(13) Uani 1 1 d . . .
O3 O 0.8430(5) 0.6827(5) 0.6136(5) 0.0356(12) Uani 1 1 d . . .
O4 O 0.8855(8) 0.8218(6) 0.8198(6) 0.062(2) Uani 1 1 d . . .
O5 O 0.9575(7) 0.6480(6) 0.8333(6) 0.072(2) Uani 1 1 d . . .
O6 O 0.3151(7) 0.4002(5) 0.2064(5) 0.0526(17) Uani 1 1 d . . .
O7 O 0.2890(7) 0.6019(7) 0.1614(6) 0.063(2) Uani 1 1 d . . .
O8 O 0.5057(7) 0.5736(5) 0.1648(5) 0.0495(15) Uani 1 1 d . . .
O9 O 0.5509(5) 0.7100(4) 0.3722(5) 0.0331(11) Uani 1 1 d . . .
O10 O 0.5955(6) 0.5303(4) 0.3995(5) 0.0371(12) Uani 1 1 d . . .
O11 O 0.6381(8) 0.3286(6) 0.4166(8) 0.066(2) Uani 1 1 d . . .
O12 O 0.6707(6) 0.4681(5) 0.6196(5) 0.0406(13) Uani 1 1 d . . .
O13 O 0.6125(6) 0.6783(5) 0.5940(5) 0.0363(12) Uani 1 1 d . . .

loop_
_atom_site_aniso_label
_atom_site_aniso_U_11
_atom_site_aniso_U_22
_atom_site_aniso_U_33
_atom_site_aniso_U_23
_atom_site_aniso_U_13
_atom_site_aniso_U_12
Cu1 0.0649(12) 0.0909(15) 0.0417(10) -0.0156(10) 0.0366(10) -0.0314(11)
Cu2 0.0602(12) 0.140(2) 0.0368(9) -0.0001(11) 0.0296(9) 0.0443(13)
Cu3 0.0409(8) 0.0520(9) 0.0497(9) 0.0281(8) 0.0193(7) 0.0233(7)
Mo1 0.0245(3) 0.0244(3) 0.0279(3) 0.0077(2) 0.0145(3) 0.0068(2)
Mo2 0.0428(4) 0.0374(4) 0.0255(3) 0.0080(3) 0.0117(3) -0.0042(3)
Mo3 0.0296(3) 0.0380(4) 0.0289(3) 0.0164(3) 0.0098(3) 0.0066(3)
Mo4 0.0297(3) 0.0259(3) 0.0346(3) 0.0126(3) 0.0206(3) 0.0159(3)
C1 0.053(6) 0.095(9) 0.039(5) 0.005(5) 0.029(5) 0.001(6)
C2 0.054(6) 0.077(7) 0.050(6) 0.024(5) 0.032(5) 0.028(6)
C3 0.060(6) 0.069(7) 0.043(6) -0.002(5) 0.033(5) -0.009(5)
C4 0.047(5) 0.045(5) 0.059(6) 0.021(5) 0.031(5) 0.013(4)
C5 0.047(6) 0.055(6) 0.083(8) 0.039(6) 0.021(5) 0.026(5)
C8 0.028(4) 0.070(7) 0.065(6) 0.041(6) 0.021(4) 0.012(4)
C9 0.039(5) 0.049(5) 0.072(7) 0.036(5) 0.028(5) 0.016(4)
C10 0.019(4) 0.063(6) 0.088(8) 0.052(6) 0.006(4) 0.005(4)
C11 0.063(7) 0.124(10) 0.028(5) 0.020(6) 0.018(5) 0.062(7)
C12 0.063(7) 0.120(10) 0.035(5) 0.024(6) 0.027(5) 0.063(7)
C13 0.065(7) 0.186(15) 0.035(5) 0.010(7) 0.017(5) 0.091(9)
C14 0.127(11) 0.217(18) 0.024(5) 0.044(8) 0.036(6) 0.148(13)
C15 0.075(8) 0.213(18) 0.028(5) 0.033(8) 0.025(6) 0.095(11)
C16 0.049(8) 0.128(14) 0.117(13) -0.089(12) 0.055(9) -0.037(9)
C17 0.046(8) 0.120(14) 0.20(2) -0.110(17) 0.041(11) -0.007(9)
C18 0.068(7) 0.060(7) 0.058(7) -0.015(5) 0.039(6) 0.003(6)
C19 0.073(10) 0.126(15) 0.149(17) -0.040(13) -0.042(11) 0.057(11)
C20 0.23(2) 0.20(2) 0.30(3) 0.21(2) 0.23(2) 0.18(2)
N1 0.061(6) 0.081(7) 0.044(5) -0.007(5) 0.035(5) -0.022(5)
N2 0.043(4) 0.050(5) 0.045(4) 0.013(4) 0.026(4) 0.005(4)
N3 0.030(4) 0.079(6) 0.092(7) 0.066(6) 0.011(4) 0.010(4)
N4 0.032(4) 0.038(4) 0.047(4) 0.017(3) 0.016(3) 0.010(3)
N5 0.052(5) 0.128(9) 0.024(4) 0.006(4) 0.019(4) 0.048(6)
N6 0.073(6) 0.170(11) 0.026(4) 0.032(5) 0.025(4) 0.094(7)
N7 0.051(5) 0.077(6) 0.048(5) -0.020(5) 0.031(4) -0.019(5)
N8 0.042(5) 0.061(6) 0.137(11) -0.030(6) 0.037(6) 0.011(5)
O1 0.038(3) 0.048(3) 0.042(3) 0.014(3) 0.028(3) 0.016(3)
O2 0.050(3) 0.029(3) 0.040(3) 0.006(2) 0.026(3) 0.010(3)
O3 0.021(2) 0.041(3) 0.033(3) 0.011(2) 0.011(2) 0.007(2)
O4 0.066(4) 0.046(4) 0.037(3) -0.003(3) 0.029(3) -0.008(3)
O5 0.050(4) 0.057(4) 0.050(4) 0.023(4) -0.002(3) 0.000(3)
O6 0.050(4) 0.042(3) 0.024(3) 0.008(3) 0.012(3) -0.009(3)
O7 0.042(4) 0.095(6) 0.049(4) 0.043(4) 0.016(3) 0.033(4)
O8 0.053(4) 0.047(4) 0.040(3) 0.016(3) 0.024(3) 0.014(3)
O9 0.032(3) 0.031(3) 0.038(3) 0.017(2) 0.018(2) 0.015(2)
O10 0.037(3) 0.026(3) 0.033(3) 0.009(2) 0.011(2) 0.008(2)
O11 0.075(5) 0.050(4) 0.110(6) 0.025(4) 0.068(5) 0.039(4)
O12 0.028(3) 0.048(3) 0.038(3) 0.023(3) 0.012(2) 0.014(3)
O13 0.033(3) 0.036(3) 0.038(3) 0.012(2) 0.022(3) 0.009(2)

loop_
_atom_type_symbol
_atom_type_description
_atom_type_scat_dispersion_real
_atom_type_scat_dispersion_imag
_atom_type_scat_source
C C 0.0033 0.0016 'International Tables Vol C Tables 4.2.6.8 and 6.1.1.4'
H H 0.0000 0.0000 'International Tables Vol C Tables 4.2.6.8 and 6.1.1.4'
N N 0.0061 0.0033 'International Tables Vol C Tables 4.2.6.8 and 6.1.1.4'
O O 0.0106 0.0060 'International Tables Vol C Tables 4.2.6.8 and 6.1.1.4'
Cu Cu 0.3201 1.2651 'International Tables Vol C Tables 4.2.6.8 and 6.1.1.4'
Mo Mo -1.6832 0.6857 'International Tables Vol C Tables 4.2.6.8 and 6.1.1.4'

loop_
_geom_angle_atom_site_label_1
_geom_angle_atom_site_label_2
_geom_angle_atom_site_label_3
_geom_angle
_geom_angle_site_symmetry_1
_geom_angle_site_symmetry_3
_geom_angle_publ_flag
N7 Cu1 N7 180.000(1) . 2_575 ?
N7 Cu1 N1 89.2(4) . . ?
N7 Cu1 N1 90.8(4) 2_575 . ?
N7 Cu1 N1 90.8(4) . 2_575 ?
N7 Cu1 N1 89.2(4) 2_575 2_575 ?
N1 Cu1 N1 180.000(1) . 2_575 ?
N5 Cu2 N5 180.0(4) . 2_565 ?
N4 Cu3 N4 180.000(2) 2_776 . ?
O1 Mo1 O2 103.3(3) . . ?
O1 Mo1 O9 101.1(3) . . ?
O2 Mo1 O9 99.9(3) . . ?
O1 Mo1 O3 100.0(3) . . ?
O2 Mo1 O3 100.0(3) . . ?
O9 Mo1 O3 146.7(2) . . ?
O1 Mo1 O13 166.4(2) . . ?
O2 Mo1 O13 89.7(2) . . ?
O9 Mo1 O13 80.3(2) . . ?
O3 Mo1 O13 73.4(2) . . ?
O1 Mo1 O10 90.7(2) . . ?
O2 Mo1 O10 165.7(2) . . ?
O9 Mo1 O10 74.0(2) . . ?
O3 Mo1 O10 80.3(2) . . ?
O13 Mo1 O10 76.6(2) . . ?
O5 Mo2 O4 103.7(4) . . ?
O5 Mo2 O6 102.7(3) . 2_666 ?
O4 Mo2 O6 102.4(3) . 2_666 ?
O5 Mo2 O3 99.3(3) . . ?
O4 Mo2 O3 102.8(3) . . ?
O6 Mo2 O3 141.3(2) 2_666 . ?
O5 Mo2 O13 166.0(3) . . ?
O4 Mo2 O13 89.2(3) . . ?
O6 Mo2 O13 79.3(2) 2_666 . ?
O3 Mo2 O13 72.2(2) . . ?
O5 Mo2 O12 90.6(3) . . ?
O4 Mo2 O12 165.5(3) . . ?
O6 Mo2 O12 71.4(2) 2_666 . ?
O3 Mo2 O12 76.9(2) . . ?
O13 Mo2 O12 76.80(18) . . ?
O8 Mo3 O7 104.7(3) . . ?
O8 Mo3 O9 102.1(3) . . ?
O7 Mo3 O9 99.7(3) . . ?
O8 Mo3 O6 101.0(3) . . ?
O7 Mo3 O6 102.3(3) . . ?
O9 Mo3 O6 142.7(2) . . ?
O8 Mo3 O10 89.8(3) . . ?
O7 Mo3 O10 164.7(3) . . ?
O9 Mo3 O10 72.18(19) . . ?
O6 Mo3 O10 79.0(2) . . ?
O8 Mo3 O12 165.7(3) . 2_666 ?
O7 Mo3 O12 89.2(3) . 2_666 ?
O9 Mo3 O12 78.5(2) . 2_666 ?
O6 Mo3 O12 72.1(2) . 2_666 ?
O10 Mo3 O12 76.64(18) . 2_666 ?
O11 Mo4 O12 110.1(4) . . ?
O11 Mo4 O10 109.8(3) . . ?
O12 Mo4 O10 108.6(3) . . ?
O11 Mo4 O13 109.4(3) . 2_666 ?
O12 Mo4 O13 110.1(2) . 2_666 ?
O10 Mo4 O13 108.8(3) . 2_666 ?
C2 C1 N1 109.1(9) . . ?
C2 C1 H1 125.5 . . ?
N1 C1 H1 125.5 . . ?
N2 C2 C1 105.9(9) . . ?
N2 C2 H2 127.0 . . ?
C1 C2 H2 127.0 . . ?
N1 C3 N2 111.6(9) . . ?
N1 C3 H3 124.2 . . ?
N2 C3 H3 124.2 . . ?
N2 C4 C5 112.0(8) . . ?
N2 C4 H4A 109.2 . . ?
C5 C4 H4A 109.2 . . ?
N2 C4 H4B 109.2 . . ?
C5 C4 H4B 109.2 . . ?
H4A C4 H4B 107.9 . . ?
C4 C5 C6' 127.2(11) . . ?
C4 C5 C6 99.4(9) . . ?
C6 C6' C7 97.6(19) . . ?
C6 C6' C7' 51.4(15) . . ?
C7 C6' C7' 50.9(12) . . ?
C6 C6' C5 82.0(18) . . ?
C7 C6' C5 140.1(18) . . ?
C7' C6' C5 105.1(14) . . ?
C6' C6 C7' 93.0(19) . . ?
C6' C6 C7 47.8(14) . . ?
C7' C6 C7 49.8(12) . . ?
C6' C6 C5 66.8(17) . . ?
C7' C6 C5 115.6(16) . . ?
C7 C6 C5 104.8(11) . . ?
C6' C7 C7' 80.7(15) . . ?
C7' C7 C6 49.5(12) . . ?
C6' C7 N3 134.3(15) . . ?
C7' C7 N3 74.6(14) . . ?
C6 C7 N3 103.7(11) . . ?
C6 C7' C7 80.6(15) . . ?
C7 C7' C6' 48.4(12) . . ?
C6 C7' N3 114.5(16) . . ?
C7 C7' N3 62.6(12) . . ?
C6' C7' N3 102.3(14) . . ?
C9 C8 N3 105.7(8) . . ?
C9 C8 H8 127.1 . . ?
N3 C8 H8 127.1 . . ?
C8 C9 N4 110.3(8) . . ?
C8 C9 H9 124.9 . . ?
N4 C9 H9 124.9 . . ?
N3 C10 N4 112.3(8) . . ?
N3 C10 H10 123.8 . . ?
N4 C10 H10 123.8 . . ?
C12 C11 N5 109.8(8) . . ?
C12 C11 H11 125.1 . . ?
N5 C11 H11 125.1 . . ?
C11 C12 N6 106.1(8) . . ?
C11 C12 H12 126.9 . . ?
N6 C12 H12 126.9 . . ?
N5 C13 N6 111.8(9) . . ?
N5 C13 H13 124.1 . . ?
N6 C13 H13 124.1 . . ?
C15 C14 N6 112.6(12) . . ?
C15 C14 H14A 109.1 . . ?
N6 C14 H14A 109.1 . . ?
C15 C14 H14B 109.1 . . ?
N6 C14 H14B 109.1 . . ?
H14A C14 H14B 107.8 . . ?
C14 C15 C15 114.7(17) . 2_564 ?
C14 C15 H15A 108.6 . . ?
C15 C15 H15A 108.6 2_564 . ?
C14 C15 H15B 108.6 . . ?
C15 C15 H15B 108.6 2_564 . ?
H15A C15 H15B 107.6 . . ?
C17 C16 N7 109.7(13) . . ?
C17 C16 H16 125.1 . . ?
N7 C16 H16 125.1 . . ?
C16 C17 N8 110.5(17) . . ?
C16 C17 H17 124.7 . . ?
N8 C17 H17 124.7 . . ?
N8 C18 N7 114.3(11) . . ?
N8 C18 H18 122.8 . . ?
N7 C18 H18 122.8 . . ?
N8 C19 C20 132.2(19) . . ?
N8 C19 H19A 104.2 . . ?
C20 C19 H19A 104.2 . . ?
N8 C19 H19B 104.2 . . ?
C20 C19 H19B 104.2 . . ?
H19A C19 H19B 105.5 . . ?
C20 C20 C19 102.5(16) 2_676 . ?
C20 C20 H20A 111.3 2_676 . ?
C19 C20 H20A 111.3 . . ?
C20 C20 H20B 111.3 2_676 . ?
C19 C20 H20B 111.3 . . ?
H20A C20 H20B 109.2 . . ?
C3 N1 C1 105.6(8) . . ?
C3 N1 Cu1 125.2(7) . . ?
C1 N1 Cu1 129.0(7) . . ?
C3 N2 C2 107.7(8) . . ?
C3 N2 C4 127.0(8) . . ?
C2 N2 C4 125.2(8) . . ?
C10 N3 C8 107.6(8) . . ?
C10 N3 C7 123.4(9) . . ?
C8 N3 C7 125.0(9) . . ?
C10 N3 C7' 124.3(10) . . ?
C8 N3 C7' 120.4(10) . . ?
C10 N4 C9 104.1(7) . . ?
C10 N4 Cu3 126.2(6) . . ?
C9 N4 Cu3 129.6(6) . . ?
C13 N5 C11 105.3(8) . . ?
C13 N5 Cu2 124.2(7) . . ?
C11 N5 Cu2 129.8(6) . . ?
C13 N6 C12 107.0(8) . . ?
C13 N6 C14 125.9(8) . . ?
C12 N6 C14 127.0(8) . . ?
C18 N7 C16 102.3(14) . . ?
C18 N7 Cu1 131.9(9) . . ?
C16 N7 Cu1 124.8(11) . . ?
C18 N8 C17 103.0(16) . . ?
C18 N8 C19 124.8(11) . . ?
C17 N8 C19 132.2(17) . . ?
Mo2 O3 Mo1 121.0(3) . . ?
Mo2 O6 Mo3 126.1(4) 2_666 . ?
Mo1 O9 Mo3 121.0(3) . . ?
Mo4 O10 Mo1 132.1(3) . . ?
Mo4 O10 Mo3 131.0(3) . . ?
Mo1 O10 Mo3 88.12(18) . . ?
Mo4 O12 Mo3 128.5(3) . 2_666 ?
Mo4 O12 Mo2 129.3(3) . . ?
Mo3 O12 Mo2 86.6(2) 2_666 . ?
Mo4 O13 Mo1 130.7(3) 2_666 . ?
Mo4 O13 Mo2 130.8(3) 2_666 . ?
Mo1 O13 Mo2 88.60(18) . . ?

loop_
_geom_bond_atom_site_label_1
_geom_bond_atom_site_label_2
_geom_bond_distance
_geom_bond_site_symmetry_2
_geom_bond_publ_flag
Cu1 N7 2.000(12) . ?
Cu1 N7 2.000(12) 2_575 ?
Cu1 N1 2.016(8) . ?
Cu1 N1 2.016(8) 2_575 ?
Cu2 N5 1.899(7) . ?
Cu2 N5 1.899(7) 2_565 ?
Cu3 N4 1.909(7) 2_776 ?
Cu3 N4 1.909(7) . ?
Mo1 O1 1.692(5) . ?
Mo1 O2 1.705(5) . ?
Mo1 O9 1.904(5) . ?
Mo1 O3 1.921(5) . ?
Mo1 O13 2.348(5) . ?
Mo1 O10 2.349(5) . ?
Mo2 O5 1.692(7) . ?
Mo2 O4 1.707(7) . ?
Mo2 O6 1.888(6) 2_666 ?
Mo2 O3 1.898(5) . ?
Mo2 O13 2.412(6) . ?
Mo2 O12 2.497(6) . ?
Mo3 O8 1.687(6) . ?
Mo3 O7 1.694(6) . ?
Mo3 O9 1.909(5) . ?
Mo3 O6 1.918(6) . ?
Mo3 O10 2.422(5) . ?
Mo3 O12 2.452(6) 2_666 ?
Mo4 O11 1.691(6) . ?
Mo4 O12 1.780(6) . ?
Mo4 O10 1.782(5) . ?
Mo4 O13 1.789(5) 2_666 ?
C1 C2 1.361(14) . ?
C1 N1 1.374(12) . ?
C1 H1 0.9300 . ?
C2 N2 1.357(12) . ?
C2 H2 0.9300 . ?
C3 N1 1.307(13) . ?
C3 N2 1.331(12) . ?
C3 H3 0.9300 . ?
C4 N2 1.473(11) . ?
C4 C5 1.527(14) . ?
C4 H4A 0.9700 . ?
C4 H4B 0.9700 . ?
C5 C6' 1.53(2) . ?
C5 C6 1.651(19) . ?
C6' C6 0.86(2) . ?
C6' C7 1.12(2) . ?
C6' C7' 1.48(3) . ?
C6 C7' 1.16(2) . ?
C6 C7 1.503(9) . ?
C7 C7' 1.16(2) . ?
C7 N3 1.522(17) . ?
C7' N3 1.65(2) . ?
C8 C9 1.326(13) . ?
C8 N3 1.377(11) . ?
C8 H8 0.9300 . ?
C9 N4 1.392(11) . ?
C9 H9 0.9300 . ?
C10 N3 1.312(11) . ?
C10 N4 1.315(11) . ?
C10 H10 0.9300 . ?
C11 C12 1.356(13) . ?
C11 N5 1.374(13) . ?
C11 H11 0.9300 . ?
C12 N6 1.363(12) . ?
C12 H12 0.9300 . ?
C13 N5 1.309(13) . ?
C13 N6 1.348(12) . ?
C13 H13 0.9300 . ?
C14 C15 1.47(2) . ?
C14 N6 1.472(11) . ?
C14 H14A 0.9700 . ?
C14 H14B 0.9700 . ?
C15 C15 1.53(2) 2_564 ?
C15 H15A 0.9700 . ?
C15 H15B 0.9700 . ?
C16 C17 1.30(3) . ?
C16 N7 1.40(2) . ?
C16 H16 0.9300 . ?
C17 N8 1.38(2) . ?
C17 H17 0.9300 . ?
C18 N8 1.337(17) . ?
C18 N7 1.345(14) . ?
C18 H18 0.9300 . ?
C19 N8 1.51(2) . ?
C19 C20 1.54(3) . ?
C19 H19A 0.9700 . ?
C19 H19B 0.9700 . ?
C20 C20 1.37(3) 2_676 ?
C20 H20A 0.9700 . ?
C20 H20B 0.9700 . ?
O6 Mo2 1.888(6) 2_666 ?
O12 Mo3 2.452(6) 2_666 ?
O13 Mo4 1.789(5) 2_666 ?

loop_
_geom_torsion_atom_site_label_1
_geom_torsion_atom_site_label_2
_geom_torsion_atom_site_label_3
_geom_torsion_atom_site_label_4
_geom_torsion
_geom_torsion_site_symmetry_1
_geom_torsion_site_symmetry_2
_geom_torsion_site_symmetry_3
_geom_torsion_site_symmetry_4
_geom_torsion_publ_flag
N1 C1 C2 N2 -0.3(15) . . . . ?
N2 C4 C5 C6' -56.0(16) . . . . ?
N2 C4 C5 C6 -71.6(11) . . . . ?
C4 C5 C6' C6 -31(2) . . . . ?
C4 C5 C6' C7 -123(2) . . . . ?
C6 C5 C6' C7 -92(3) . . . . ?
C4 C5 C6' C7' -77.2(17) . . . . ?
C6 C5 C6' C7' -46.4(15) . . . . ?
C7 C6' C6 C7' 23(2) . . . . ?
C5 C6' C6 C7' -116.6(15) . . . . ?
C7' C6' C6 C7 -23(2) . . . . ?
C5 C6' C6 C7 -139.8(18) . . . . ?
C7 C6' C6 C5 139.8(18) . . . . ?
C7' C6' C6 C5 116.6(15) . . . . ?
C4 C5 C6 C6' 155.6(18) . . . . ?
C4 C5 C6 C7' -122.6(16) . . . . ?
C6' C5 C6 C7' 82(2) . . . . ?
C4 C5 C6 C7 -174.8(11) . . . . ?
C6' C5 C6 C7 29.6(15) . . . . ?
C6 C6' C7 C7' -23(2) . . . . ?
C5 C6' C7 C7' 63(3) . . . . ?
C7' C6' C7 C6 23(2) . . . . ?
C5 C6' C7 C6 87(3) . . . . ?
C6 C6' C7 N3 34(3) . . . . ?
C7' C6' C7 N3 58(2) . . . . ?
C5 C6' C7 N3 121(3) . . . . ?
C7' C6 C7 C6' -149(3) . . . . ?
C5 C6 C7 C6' -37.9(19) . . . . ?
C6' C6 C7 C7' 149(3) . . . . ?
C5 C6 C7 C7' 111.2(18) . . . . ?
C6' C6 C7 N3 -156(2) . . . . ?
C7' C6 C7 N3 55.4(16) . . . . ?
C5 C6 C7 N3 166.5(10) . . . . ?
C6' C6 C7' C7 -22(2) . . . . ?
C5 C6 C7' C7 -88.1(17) . . . . ?
C7 C6 C7' C6' 22(2) . . . . ?
C5 C6 C7' C6' -65.7(18) . . . . ?
C6' C6 C7' N3 -76(2) . . . . ?
C7 C6 C7' N3 -54.0(14) . . . . ?
C5 C6 C7' N3 -142.1(13) . . . . ?
C6' C7 C7' C6 17.2(16) . . . . ?
N3 C7 C7' C6 -124.0(14) . . . . ?
C6 C7 C7' C6' -17.2(16) . . . . ?
N3 C7 C7' C6' -141.2(15) . . . . ?
C6' C7 C7' N3 141.2(15) . . . . ?
C6 C7 C7' N3 124.0(14) . . . . ?
C7 C6' C7' C6 -150(3) . . . . ?
C5 C6' C7' C6 66.5(19) . . . . ?
C6 C6' C7' C7 150(3) . . . . ?
C5 C6' C7' C7 -143.7(19) . . . . ?
C6 C6' C7' N3 115(2) . . . . ?
C7 C6' C7' N3 -34.7(14) . . . . ?
C5 C6' C7' N3 -178.3(11) . . . . ?
N3 C8 C9 N4 2.0(14) . . . . ?
N5 C11 C12 N6 0.8(16) . . . . ?
N6 C14 C15 C15 179.8(11) . . . 2_564 ?
N7 C16 C17 N8 4(2) . . . . ?
N8 C19 C20 C20 53(3) . . . 2_676 ?
N2 C3 N1 C1 1.0(16) . . . . ?
N2 C3 N1 Cu1 -175.3(9) . . . . ?
C2 C1 N1 C3 -0.4(16) . . . . ?
C2 C1 N1 Cu1 175.6(9) . . . . ?
N7 Cu1 N1 C3 -55.8(12) . . . . ?
N7 Cu1 N1 C3 124.2(12) 2_575 . . . ?
N7 Cu1 N1 C1 128.9(13) . . . . ?
N7 Cu1 N1 C1 -51.1(13) 2_575 . . . ?
N1 C3 N2 C2 -1.2(15) . . . . ?
N1 C3 N2 C4 -178.6(11) . . . . ?
C1 C2 N2 C3 0.9(13) . . . . ?
C1 C2 N2 C4 178.3(10) . . . . ?
C5 C4 N2 C3 107.8(12) . . . . ?
C5 C4 N2 C2 -69.1(13) . . . . ?
N4 C10 N3 C8 0.2(16) . . . . ?
N4 C10 N3 C7 -158.4(12) . . . . ?
N4 C10 N3 C7' 149.4(12) . . . . ?
C9 C8 N3 C10 -1.4(15) . . . . ?
C9 C8 N3 C7 156.8(12) . . . . ?
C9 C8 N3 C7' -152.1(12) . . . . ?
C6' C7 N3 C10 -166(2) . . . . ?
C7' C7 N3 C10 -106.4(16) . . . . ?
C6 C7 N3 C10 -146.8(13) . . . . ?
C6' C7 N3 C8 39(3) . . . . ?
C7' C7 N3 C8 98.7(17) . . . . ?
C6 C7 N3 C8 58.3(17) . . . . ?
C6' C7 N3 C7' -60(2) . . . . ?
C6 C7 N3 C7' -40.5(12) . . . . ?
C6 C7' N3 C10 168.2(16) . . . . ?
C7 C7' N3 C10 104.1(16) . . . . ?
C6' C7' N3 C10 132.8(15) . . . . ?
C6 C7' N3 C8 -46(2) . . . . ?
C7 C7' N3 C8 -110.3(15) . . . . ?
C6' C7' N3 C8 -81.6(16) . . . . ?
C6 C7' N3 C7 64.0(16) . . . . ?
C6' C7' N3 C7 28.6(12) . . . . ?
N3 C10 N4 C9 1.0(15) . . . . ?
N3 C10 N4 Cu3 178.2(8) . . . . ?
C8 C9 N4 C10 -1.9(13) . . . . ?
C8 C9 N4 Cu3 -178.9(8) . . . . ?
N6 C13 N5 C11 -0.8(17) . . . . ?
N6 C13 N5 Cu2 170.7(10) . . . . ?
C12 C11 N5 C13 0.0(16) . . . . ?
C12 C11 N5 Cu2 -170.9(10) . . . . ?
N5 C13 N6 C12 1.3(18) . . . . ?
N5 C13 N6 C14 -176.0(14) . . . . ?
C11 C12 N6 C13 -1.2(16) . . . . ?
C11 C12 N6 C14 176.1(14) . . . . ?
C15 C14 N6 C13 67.7(19) . . . . ?
C15 C14 N6 C12 -109.2(14) . . . . ?
N8 C18 N7 C16 0.1(13) . . . . ?
N8 C18 N7 Cu1 168.2(8) . . . . ?
C17 C16 N7 C18 -2.6(16) . . . . ?
C17 C16 N7 Cu1 -171.8(11) . . . . ?
N1 Cu1 N7 C18 117.9(10) . . . . ?
N1 Cu1 N7 C18 -62.1(10) 2_575 . . . ?
N1 Cu1 N7 C16 -76.4(10) . . . . ?
N1 Cu1 N7 C16 103.6(10) 2_575 . . . ?
N7 C18 N8 C17 2.1(14) . . . . ?
N7 C18 N8 C19 -178.4(13) . . . . ?
C16 C17 N8 C18 -3.7(18) . . . . ?
C16 C17 N8 C19 176.8(16) . . . . ?
C20 C19 N8 C18 -103(2) . . . . ?
C20 C19 N8 C17 76(2) . . . . ?
O5 Mo2 O3 Mo1 -171.3(3) . . . . ?
O4 Mo2 O3 Mo1 -64.8(4) . . . . ?
O6 Mo2 O3 Mo1 64.7(6) 2_666 . . . ?
O13 Mo2 O3 Mo1 20.2(3) . . . . ?
O12 Mo2 O3 Mo1 100.3(3) . . . . ?
O1 Mo1 O3 Mo2 171.6(3) . . . . ?
O2 Mo1 O3 Mo2 66.1(3) . . . . ?
O9 Mo1 O3 Mo2 -59.8(6) . . . . ?
O13 Mo1 O3 Mo2 -20.6(3) . . . . ?
O10 Mo1 O3 Mo2 -99.5(3) . . . . ?
O8 Mo3 O6 Mo2 -173.6(4) . . . 2_666 ?
O7 Mo3 O6 Mo2 -65.8(4) . . . 2_666 ?
O9 Mo3 O6 Mo2 59.0(6) . . . 2_666 ?
O10 Mo3 O6 Mo2 98.7(4) . . . 2_666 ?
O12 Mo3 O6 Mo2 19.3(3) 2_666 . . 2_666 ?
O1 Mo1 O9 Mo3 67.1(4) . . . . ?
O2 Mo1 O9 Mo3 172.9(3) . . . . ?
O3 Mo1 O9 Mo3 -61.3(5) . . . . ?
O13 Mo1 O9 Mo3 -99.2(3) . . . . ?
O10 Mo1 O9 Mo3 -20.4(3) . . . . ?
O8 Mo3 O9 Mo1 -65.9(4) . . . . ?
O7 Mo3 O9 Mo1 -173.4(3) . . . . ?
O6 Mo3 O9 Mo1 61.2(6) . . . . ?
O10 Mo3 O9 Mo1 20.0(3) . . . . ?
O12 Mo3 O9 Mo1 99.5(3) 2_666 . . . ?
O11 Mo4 O10 Mo1 -114.6(5) . . . . ?
O12 Mo4 O10 Mo1 5.8(5) . . . . ?
O13 Mo4 O10 Mo1 125.7(4) 2_666 . . . ?
O11 Mo4 O10 Mo3 108.7(4) . . . . ?
O12 Mo4 O10 Mo3 -130.9(4) . . . . ?
O13 Mo4 O10 Mo3 -11.0(4) 2_666 . . . ?
O1 Mo1 O10 Mo4 123.5(4) . . . . ?
O2 Mo1 O10 Mo4 -68.8(11) . . . . ?
O9 Mo1 O10 Mo4 -135.2(4) . . . . ?
O3 Mo1 O10 Mo4 23.4(4) . . . . ?
O13 Mo1 O10 Mo4 -51.6(4) . . . . ?
O1 Mo1 O10 Mo3 -87.7(2) . . . . ?
O2 Mo1 O10 Mo3 80.0(10) . . . . ?
O9 Mo1 O10 Mo3 13.63(19) . . . . ?
O3 Mo1 O10 Mo3 172.2(2) . . . . ?
O13 Mo1 O10 Mo3 97.2(2) . . . . ?
O8 Mo3 O10 Mo4 -121.5(4) . . . . ?
O7 Mo3 O10 Mo4 76.2(12) . . . . ?
O9 Mo3 O10 Mo4 135.7(4) . . . . ?
O6 Mo3 O10 Mo4 -20.3(4) . . . . ?
O12 Mo3 O10 Mo4 53.7(4) 2_666 . . . ?
O8 Mo3 O10 Mo1 89.1(3) . . . . ?
O7 Mo3 O10 Mo1 -73.2(11) . . . . ?
O9 Mo3 O10 Mo1 -13.72(19) . . . . ?
O6 Mo3 O10 Mo1 -169.7(3) . . . . ?
O12 Mo3 O10 Mo1 -95.7(2) 2_666 . . . ?
O11 Mo4 O12 Mo3 -118.3(4) . . . 2_666 ?
O10 Mo4 O12 Mo3 121.5(3) . . . 2_666 ?
O13 Mo4 O12 Mo3 2.5(4) 2_666 . . 2_666 ?
O11 Mo4 O12 Mo2 118.2(4) . . . . ?
O10 Mo4 O12 Mo2 -2.0(4) . . . . ?
O13 Mo4 O12 Mo2 -121.1(3) 2_666 . . . ?
O5 Mo2 O12 Mo4 -129.5(4) . . . . ?
O4 Mo2 O12 Mo4 60.2(11) . . . . ?
O6 Mo2 O12 Mo4 127.3(4) 2_666 . . . ?
O3 Mo2 O12 Mo4 -30.1(4) . . . . ?
O13 Mo2 O12 Mo4 44.3(3) . . . . ?
O5 Mo2 O12 Mo3 91.2(3) . . . 2_666 ?
O4 Mo2 O12 Mo3 -79.0(10) . . . 2_666 ?
O6 Mo2 O12 Mo3 -11.9(2) 2_666 . . 2_666 ?
O3 Mo2 O12 Mo3 -169.3(2) . . . 2_666 ?
O13 Mo2 O12 Mo3 -94.88(18) . . . 2_666 ?
O1 Mo1 O13 Mo4 -71.3(11) . . . 2_666 ?
O2 Mo1 O13 Mo4 125.9(4) . . . 2_666 ?
O9 Mo1 O13 Mo4 25.8(4) . . . 2_666 ?
O3 Mo1 O13 Mo4 -133.6(4) . . . 2_666 ?
O10 Mo1 O13 Mo4 -49.9(4) . . . 2_666 ?
O1 Mo1 O13 Mo2 76.0(10) . . . . ?
O2 Mo1 O13 Mo2 -86.8(2) . . . . ?
O9 Mo1 O13 Mo2 173.1(2) . . . . ?
O3 Mo1 O13 Mo2 13.74(19) . . . . ?
O10 Mo1 O13 Mo2 97.40(19) . . . . ?
O5 Mo2 O13 Mo4 79.1(12) . . . 2_666 ?
O4 Mo2 O13 Mo4 -123.1(4) . . . 2_666 ?
O6 Mo2 O13 Mo4 -20.3(4) 2_666 . . 2_666 ?
O3 Mo2 O13 Mo4 133.2(4) . . . 2_666 ?
O12 Mo2 O13 Mo4 53.0(4) . . . 2_666 ?
O5 Mo2 O13 Mo1 -68.1(12) . . . . ?
O4 Mo2 O13 Mo1 89.7(2) . . . . ?
O6 Mo2 O13 Mo1 -167.5(3) 2_666 . . . ?
O3 Mo2 O13 Mo1 -14.0(2) . . . . ?
O12 Mo2 O13 Mo1 -94.24(19) . . . . ?
